data_7047309
loop_
_publ_author_name
'Zhang, Guojie'
'Chen, Ya'
'Liao, Longyu'
'Lu, Huanchang'
'Zhang, Zhenqi'
'Ma, Qing'
'Yang, Hongwei'
'Fan, Guijuan'

_publ_section_title
;
 5-Amino-1H-1,2,4-triazole-3-carbohydrazide and its applications in the
 synthesis of energetic salts: a new strategy for constructing the
 nitrogen-rich cation based on the energetic moiety combination.
;
_journal_issue 38
_journal_name_full 'Dalton transactions (Cambridge, England : 2003)'
_journal_page_first 13391
_journal_page_last 13401
_journal_paper_doi 10.1039/c8dt01760c
_journal_volume 47
_journal_year 2018
_chemical_formula_moiety 'C3 H6 N6 O'
_chemical_formula_sum 'C3 H6 N6 O'
_chemical_formula_weight 142.14
_space_group_crystal_system monoclinic
_space_group_IT_number 14
_space_group_name_Hall '-P 2yn'
_space_group_name_H-M_alt 'P 1 21/n 1'
_symmetry_space_group_name_Hall '-P 2yn'
_symmetry_space_group_name_H-M 'P 1 21/n 1'
_atom_sites_solution_hydrogens difmap
_audit_creation_method SHELXL-2017/1
_audit_update_record
;
2018-07-22 deposited with the CCDC.
2018-08-20 downloaded from the CCDC.
;
_cell_angle_alpha 90
_cell_angle_beta 98.5020(10)
_cell_angle_gamma 90
_cell_formula_units_Z 4
_cell_length_a 5.2108(2)
_cell_length_b 8.5731(3)
_cell_length_c 13.2997(4)
_cell_measurement_reflns_used 7019
_cell_measurement_temperature 296(2)
_cell_measurement_theta_max 54.999
_cell_measurement_theta_min 5.622
_cell_volume 587.60(4)
_computing_cell_refinement 'Bruker SAINT'
_computing_data_collection 'Bruker APEX2'
_computing_data_reduction 'Bruker SAINT'
_computing_molecular_graphics 'Bruker SHELXTL'
_computing_publication_material 'Bruker SHELXTL'
_computing_structure_refinement 'SHELXL-2017/1 (Sheldrick, 2017)'
_computing_structure_solution 'SHELXT 2014/5 (Sheldrick, 2014)'
_diffrn_ambient_temperature 296(2)
_diffrn_measured_fraction_theta_full 0.981
_diffrn_measured_fraction_theta_max 0.983
_diffrn_measurement_device_type 'Bruker APEX-II CCD'
_diffrn_measurement_method '\f and \w scans'
_diffrn_radiation_type MoK\a
_diffrn_radiation_wavelength 0.71073
_diffrn_reflns_av_R_equivalents 0.0461
_diffrn_reflns_av_unetI/netI 0.0222
_diffrn_reflns_Laue_measured_fraction_full 0.981
_diffrn_reflns_Laue_measured_fraction_max 0.983
_diffrn_reflns_limit_h_max 6
_diffrn_reflns_limit_h_min -6
_diffrn_reflns_limit_k_max 10
_diffrn_reflns_limit_k_min -10
_diffrn_reflns_limit_l_max 16
_diffrn_reflns_limit_l_min -16
_diffrn_reflns_number 9651
_diffrn_reflns_point_group_measured_fraction_full 0.981
_diffrn_reflns_point_group_measured_fraction_max 0.983
_diffrn_reflns_theta_full 25.242
_diffrn_reflns_theta_max 25.993
_diffrn_reflns_theta_min 3.097
_exptl_absorpt_coefficient_mu 0.128
_exptl_absorpt_correction_T_max 0.7456
_exptl_absorpt_correction_T_min 0.6102
_exptl_absorpt_correction_type multi-scan
_exptl_absorpt_process_details sadabs
_exptl_crystal_colour colorless
_exptl_crystal_density_diffrn 1.607
_exptl_crystal_description prismatic
_exptl_crystal_F_000 296
_exptl_crystal_size_max 0.180
_exptl_crystal_size_mid 0.150
_exptl_crystal_size_min 0.100
_refine_diff_density_max 0.234
_refine_diff_density_min -0.180
_refine_diff_density_rms 0.038
_refine_ls_extinction_method none
_refine_ls_goodness_of_fit_ref 1.065
_refine_ls_hydrogen_treatment refall
_refine_ls_matrix_type full
_refine_ls_number_parameters 115
_refine_ls_number_reflns 1144
_refine_ls_number_restraints 0
_refine_ls_restrained_S_all 1.065
_refine_ls_R_factor_all 0.0381
_refine_ls_R_factor_gt 0.0364
_refine_ls_shift/su_max 0.000
_refine_ls_shift/su_mean 0.000
_refine_ls_structure_factor_coef Fsqd
_refine_ls_weighting_details 'w=1/[\s^2^(Fo^2^)+(0.0684P)^2^+0.1338P] where P=(Fo^2^+2Fc^2^)/3'
_refine_ls_weighting_scheme calc
_refine_ls_wR_factor_gt 0.1055
_refine_ls_wR_factor_ref 0.1081
_reflns_Friedel_coverage 0.000
_reflns_number_gt 1084
_reflns_number_total 1144
_reflns_threshold_expression 'I > 2\s(I)'
_cod_data_source_file c8dt01760c2.cif
_cod_data_source_block ATCH
_cod_depositor_comments 'Adding full bibliography for 7047309--7047314.cif.'
_cod_database_code 7047309
_shelx_shelxl_version_number 2017/1
_shelx_space_group_comment
;
The symmetry employed for this shelxl refinement is uniquely defined
by the following loop, which should always be used as a source of
symmetry information in preference to the above space-group names.
They are only intended as comments.
;
_shelx_estimated_absorpt_t_min 0.977
_shelx_estimated_absorpt_t_max 0.987

loop_
_space_group_symop_operation_xyz
'x, y, z'
'-x+1/2, y+1/2, -z+1/2'
'-x, -y, -z'
'x-1/2, -y-1/2, z-1/2'

loop_
_atom_site_label
_atom_site_type_symbol
_atom_site_fract_x
_atom_site_fract_y
_atom_site_fract_z
_atom_site_U_iso_or_equiv
_atom_site_adp_type
_atom_site_occupancy
_atom_site_site_symmetry_order
_atom_site_calc_flag
N1 N 0.7066(2) 0.44278(12) 0.39113(8) 0.0283(3) Uani 1 1 d
N2 N 0.3725(2) 0.40110(13) 0.27310(9) 0.0335(3) Uani 1 1 d
N3 N 0.3397(2) 0.54973(12) 0.30512(8) 0.0342(3) Uani 1 1 d
N4 N 0.7884(2) 0.72838(13) 0.50115(9) 0.0317(3) Uani 1 1 d
N5 N 0.8431(2) 0.86918(14) 0.55559(10) 0.0371(3) Uani 1 1 d
N6 N 0.6666(3) 0.19307(16) 0.30938(12) 0.0527(4) Uani 1 1 d
O1 O 0.4369(2) 0.83028(12) 0.40711(8) 0.0486(4) Uani 1 1 d
C1 C 0.5890(2) 0.33947(15) 0.32451(9) 0.0298(3) Uani 1 1 d
C2 C 0.5441(2) 0.56775(14) 0.37529(9) 0.0265(3) Uani 1 1 d
C3 C 0.5852(3) 0.71914(14) 0.42882(9) 0.0298(3) Uani 1 1 d
H2 H 0.270(3) 0.360(2) 0.2218(14) 0.039(4) Uiso 1 1 d
H4 H 0.899(3) 0.653(2) 0.5134(13) 0.040(4) Uiso 1 1 d
H6A H 0.569(4) 0.135(2) 0.2679(16) 0.056(5) Uiso 1 1 d
H6B H 0.817(4) 0.152(2) 0.3479(16) 0.059(5) Uiso 1 1 d
H5C H 0.808(6) 0.949(4) 0.518(3) 0.110(10) Uiso 1 1 d
H5B H 0.721(8) 0.883(5) 0.598(3) 0.144(13) Uiso 1 1 d

loop_
_atom_site_aniso_label
_atom_site_aniso_U_11
_atom_site_aniso_U_22
_atom_site_aniso_U_33
_atom_site_aniso_U_23
_atom_site_aniso_U_13
_atom_site_aniso_U_12
N1 0.0278(5) 0.0268(6) 0.0275(5) -0.0037(4) -0.0053(4) 0.0006(4)
N2 0.0354(6) 0.0290(6) 0.0306(6) -0.0057(4) -0.0132(5) -0.0004(4)
N3 0.0361(6) 0.0280(6) 0.0333(6) -0.0007(4) -0.0119(5) 0.0021(4)
N4 0.0319(6) 0.0227(5) 0.0360(6) -0.0062(4) -0.0093(4) 0.0039(4)
N5 0.0395(7) 0.0260(6) 0.0409(7) -0.0091(5) -0.0105(5) 0.0008(5)
N6 0.0447(7) 0.0378(7) 0.0659(9) -0.0242(7) -0.0240(7) 0.0113(6)
O1 0.0575(7) 0.0310(5) 0.0471(6) -0.0070(4) -0.0259(5) 0.0154(4)
C1 0.0297(6) 0.0290(6) 0.0280(6) -0.0045(5) -0.0051(5) -0.0006(5)
C2 0.0287(6) 0.0248(6) 0.0236(6) 0.0016(4) -0.0039(5) 0.0003(4)
C3 0.0347(7) 0.0245(6) 0.0272(6) 0.0013(5) -0.0051(5) 0.0024(5)

loop_
_atom_type_symbol
_atom_type_description
_atom_type_scat_dispersion_real
_atom_type_scat_dispersion_imag
_atom_type_scat_source
C C 0.0033 0.0016 'International Tables Vol C Tables 4.2.6.8 and 6.1.1.4'
H H 0.0000 0.0000 'International Tables Vol C Tables 4.2.6.8 and 6.1.1.4'
N N 0.0061 0.0033 'International Tables Vol C Tables 4.2.6.8 and 6.1.1.4'
O O 0.0106 0.0060 'International Tables Vol C Tables 4.2.6.8 and 6.1.1.4'

loop_
_geom_angle_atom_site_label_1
_geom_angle_atom_site_label_2
_geom_angle_atom_site_label_3
_geom_angle
C1 N1 C2 101.82(10)
C1 N2 N3 110.17(10)
C1 N2 H2 127.6(11)
N3 N2 H2 122.0(11)
C2 N3 N2 101.86(10)
C3 N4 N5 120.15(11)
C3 N4 H4 122.1(11)
N5 N4 H4 117.6(11)
N4 N5 H5C 112(2)
N4 N5 H5B 109(2)
H5C N5 H5B 99(3)
C1 N6 H6A 118.3(13)
C1 N6 H6B 121.0(13)
H6A N6 H6B 120.5(18)
N1 C1 N2 110.28(11)
N1 C1 N6 126.88(12)
N2 C1 N6 122.83(12)
N3 C2 N1 115.87(11)
N3 C2 C3 119.20(11)
N1 C2 C3 124.91(11)
O1 C3 N4 122.00(12)
O1 C3 C2 121.55(12)
N4 C3 C2 116.45(11)

loop_
_geom_bond_atom_site_label_1
_geom_bond_atom_site_label_2
_geom_bond_distance
N1 C1 1.3360(15)
N1 C2 1.3626(16)
N2 C1 1.3385(17)
N2 N3 1.3622(16)
N2 H2 0.875(19)
N3 C2 1.3175(16)
N4 C3 1.3233(17)
N4 N5 1.4148(15)
N4 H4 0.865(19)
N5 H5C 0.85(3)
N5 H5B 0.92(5)
N6 C1 1.3429(18)
N6 H6A 0.85(2)
N6 H6B 0.94(2)
O1 C3 1.2341(16)
C2 C3 1.4806(17)

loop_
_geom_torsion_atom_site_label_1
_geom_torsion_atom_site_label_2
_geom_torsion_atom_site_label_3
_geom_torsion_atom_site_label_4
_geom_torsion
C1 N2 N3 C2 0.06(14)
C2 N1 C1 N2 0.21(14)
C2 N1 C1 N6 -178.90(15)
N3 N2 C1 N1 -0.18(15)
N3 N2 C1 N6 178.97(14)
N2 N3 C2 N1 0.08(14)
N2 N3 C2 C3 178.73(11)
C1 N1 C2 N3 -0.19(14)
C1 N1 C2 C3 -178.75(12)
N5 N4 C3 O1 -0.7(2)
N5 N4 C3 C2 179.51(12)
N3 C2 C3 O1 -2.2(2)
N1 C2 C3 O1 176.28(12)
N3 C2 C3 N4 177.52(11)
N1 C2 C3 N4 -3.96(19)
